data_4305361
loop_
_publ_author_name
'Clinton L. Lund'
'J\"org A. Schachner'
'Ian J. Burgess'
'J. Wilson Quail'
'Gabriele Schatte'

_publ_contact_author_address
; Department of Chemistry
  University of Saskatchewan
  Saskatoon, Saskatchewan S7N 5C9
  Canada
;
_publ_contact_author_email jens.mueller@usask.ca
_publ_contact_author_fax '001 306 966 4730'
_publ_contact_author_name 'Dr Jens Mueller'
_publ_contact_author_phone '001 306 966 2466'
_publ_section_title
;
Synthesis and Characterization of Aluminum- and Gallium-Bridged
[1.1]Chromarenophanes and [1.1]Molybdarenophanes
;
_journal_name_full 'Inorganic Chemistry'
_journal_page_first 5992
_journal_page_last 6000
_journal_paper_doi 10.1021/ic800336f
_journal_volume 47
_journal_year 2008
_chemical_formula_moiety 'C50 H60 Al2 Mo2 N2, 2 (C6 H6)'
_chemical_formula_sum 'C62 H72 Al2 Mo2 N2'
_chemical_formula_weight 1091.06
_chemical_name_systematic
; 
 ? 
;
_space_group_IT_number 2
_symmetry_cell_setting triclinic
_symmetry_space_group_name_Hall '-P 1'
_symmetry_space_group_name_H-M 'P -1'
_atom_sites_solution_hydrogens geom
_atom_sites_solution_primary direct
_atom_sites_solution_secondary difmap
_cell_angle_alpha 73.545(3)
_cell_angle_beta 89.318(2)
_cell_angle_gamma 76.120(2)
_cell_formula_units_Z 1
_cell_length_a 10.4377(4)
_cell_length_b 11.6510(4)
_cell_length_c 11.6514(4)
_cell_measurement_reflns_used 5319
_cell_measurement_temperature 173(2)
_cell_measurement_theta_max 27.48
_cell_measurement_theta_min 1.00
_cell_volume 1316.82(9)
_computing_cell_refinement 'HKL DENZO and SCALEPACK, Bruker AXS/Nonius'
_computing_data_collection 'COLLECT, Bruker AXS/Nonius'
_computing_data_reduction 'HKL DENZO and SCALEPACK, Bruker AXS/Nonius'
_computing_molecular_graphics ' Cameron (WinGX v1.70.01 2005), Ortep (SHELXTL-NT v6.14, Bruker AXS)'
_computing_publication_material 'WinGX v1.70.01 2005 (L. J. Farrugia)'
_computing_structure_refinement 'SHELXL-97 (Sheldrick, 1997)'
_computing_structure_solution ' SIR-97 (A. Altomare, G. Cascarano, C. Giacovazzo et al., 1999)'
_diffrn_ambient_temperature 173(2)
_diffrn_measured_fraction_theta_full 0.996
_diffrn_measured_fraction_theta_max 0.996
_diffrn_measurement_device '95mm CCD camera on \k-goniostat'
_diffrn_measurement_device_type 'KappaCCD (BruKer AXS-Nonius, FR540C)'
_diffrn_measurement_method 'CCD rotation images, thick slices'
_diffrn_radiation_monochromator 'horizonally mounted graphite crystal'
_diffrn_radiation_source 'Nonius FR590D, fine-focus sealed tube'
_diffrn_radiation_type MoK\a
_diffrn_radiation_wavelength 0.71073
_diffrn_reflns_av_R_equivalents 0.0527
_diffrn_reflns_av_sigmaI/netI 0.0731
_diffrn_reflns_limit_h_max 12
_diffrn_reflns_limit_h_min -12
_diffrn_reflns_limit_k_max 14
_diffrn_reflns_limit_k_min -14
_diffrn_reflns_limit_l_max 14
_diffrn_reflns_limit_l_min -14
_diffrn_reflns_number 8528
_diffrn_reflns_theta_full 25.68
_diffrn_reflns_theta_max 25.68
_diffrn_reflns_theta_min 2.64
_diffrn_standards_decay_% 'no decay'
_exptl_absorpt_coefficient_mu 0.551
_exptl_absorpt_correction_T_max 0.9470
_exptl_absorpt_correction_T_min 0.9318
_exptl_absorpt_correction_type multi-scan
_exptl_absorpt_process_details 'HKL Scalepack (Otwinowski & Minor 1997)'
_exptl_crystal_colour 'greenish yellow'
_exptl_crystal_density_diffrn 1.376
_exptl_crystal_density_method 'not measured'
_exptl_crystal_description block
_exptl_crystal_F_000 568
_exptl_crystal_size_max 0.13
_exptl_crystal_size_mid 0.13
_exptl_crystal_size_min 0.10
_refine_diff_density_max 0.462
_refine_diff_density_min -0.660
_refine_diff_density_rms 0.106
_refine_ls_extinction_method none
_refine_ls_goodness_of_fit_ref 1.069
_refine_ls_hydrogen_treatment constr
_refine_ls_matrix_type full
_refine_ls_number_parameters 312
_refine_ls_number_reflns 4967
_refine_ls_number_restraints 0
_refine_ls_restrained_S_all 1.069
_refine_ls_R_factor_all 0.0694
_refine_ls_R_factor_gt 0.0453
_refine_ls_shift/su_max 0.000
_refine_ls_shift/su_mean 0.000
_refine_ls_structure_factor_coef Fsqd
_refine_ls_weighting_details 'calc w=1/[\s^2^(Fo^2^)+(0.0148P)^2^+2.7756P] where P=(Fo^2^+2Fc^2^)/3'
_refine_ls_weighting_scheme calc
_refine_ls_wR_factor_gt 0.0895
_refine_ls_wR_factor_ref 0.1046
_reflns_number_gt 3890
_reflns_number_total 4967
_reflns_threshold_expression >2sigma(I)
_cod_data_source_file ic800336f-file002_5.cif
_cod_data_source_block 5a
_cod_original_cell_volume 1316.82(8)
_cod_database_code 4305361

loop_
_symmetry_equiv_pos_as_xyz
'x, y, z'
'-x, -y, -z'

loop_
_atom_site_label
_atom_site_type_symbol
_atom_site_fract_x
_atom_site_fract_y
_atom_site_fract_z
_atom_site_U_iso_or_equiv
_atom_site_adp_type
_atom_site_occupancy
_atom_site_symmetry_multiplicity
_atom_site_calc_flag
_atom_site_refinement_flags
_atom_site_disorder_assembly
_atom_site_disorder_group
Mo1 Mo 0.72989(3) 0.11995(3) 1.05952(3) 0.02041(11) Uani 1 1 d . . .
Al1 Al 0.93617(11) 0.09067(10) 0.78112(10) 0.0184(3) Uani 1 1 d . . .
N1 N 0.8899(3) 0.2106(3) 0.6070(3) 0.0213(7) Uani 1 1 d . . .
C1 C 0.8222(4) 0.1846(4) 0.8763(3) 0.0206(8) Uani 1 1 d . . .
C2 C 0.6807(4) 0.2079(4) 0.8606(3) 0.0251(9) Uani 1 1 d . . .
H2 H 0.6452 0.1738 0.8070 0.030 Uiso 1 1 calc . . .
C3 C 0.5925(4) 0.2791(4) 0.9211(4) 0.0306(11) Uani 1 1 d . . .
H3 H 0.4999 0.2951 0.9052 0.037 Uiso 1 1 calc . . .
C4 C 0.6415(5) 0.3267(4) 1.0055(4) 0.0351(11) Uani 1 1 d . . .
H4 H 0.5823 0.3730 1.0479 0.042 Uiso 1 1 calc . . .
C5 C 0.7803(5) 0.3046(4) 1.0261(4) 0.0341(11) Uani 1 1 d . . .
H5 H 0.8148 0.3354 1.0831 0.041 Uiso 1 1 calc . . .
C6 C 0.8664(4) 0.2364(4) 0.9612(4) 0.0246(9) Uani 1 1 d . . .
H6 H 0.9589 0.2243 0.9747 0.030 Uiso 1 1 calc . . .
C7 C 1.1298(4) 0.0498(4) 0.8065(3) 0.0212(9) Uani 1 1 d . . .
C8 C 1.2015(4) 0.0895(4) 0.8856(4) 0.0251(9) Uani 1 1 d . . .
H8 H 1.1530 0.1402 0.9304 0.030 Uiso 1 1 calc . . .
C9 C 1.3409(4) 0.0570(4) 0.9004(4) 0.0336(11) Uani 1 1 d . . .
H9 H 1.3838 0.0860 0.9539 0.040 Uiso 1 1 calc . . .
C10 C 1.4156(4) -0.0176(4) 0.8364(4) 0.0337(11) Uani 1 1 d . . .
H10 H 1.5093 -0.0400 0.8465 0.040 Uiso 1 1 calc . . .
C11 C 1.3510(4) -0.0595(4) 0.7566(4) 0.0328(11) Uani 1 1 d . . .
H11 H 1.4012 -0.1094 0.7119 0.039 Uiso 1 1 calc . . .
C12 C 1.2112(4) -0.0270(4) 0.7431(3) 0.0286(10) Uani 1 1 d . . .
H12 H 1.1694 -0.0573 0.6899 0.034 Uiso 1 1 calc . . .
C13 C 0.8481(4) -0.0176(4) 0.7240(3) 0.0206(8) Uani 1 1 d . . .
C14 C 0.8443(4) -0.1408(4) 0.7723(3) 0.0222(9) Uani 1 1 d . . .
H14 H 0.8996 -0.1890 0.8419 0.027 Uiso 1 1 calc . . .
C15 C 0.7636(4) -0.1968(4) 0.7239(3) 0.0226(9) Uani 1 1 d . . .
C16 C 0.6871(4) -0.1259(4) 0.6192(4) 0.0274(9) Uani 1 1 d . . .
H16 H 0.6333 -0.1624 0.5825 0.033 Uiso 1 1 calc . . .
C17 C 0.6881(4) -0.0031(4) 0.5676(3) 0.0289(10) Uani 1 1 d . . .
H17 H 0.6346 0.0441 0.4967 0.035 Uiso 1 1 calc . . .
C18 C 0.7678(4) 0.0506(4) 0.6201(3) 0.0220(9) Uani 1 1 d . . .
C19 C 0.7644(4) 0.1862(4) 0.5707(3) 0.0253(9) Uani 1 1 d . . .
H19A H 0.7527 0.2113 0.4821 0.030 Uiso 1 1 calc R . .
H19B H 0.6885 0.2359 0.6013 0.030 Uiso 1 1 calc R . .
C20 C 0.7615(4) -0.3311(4) 0.7880(4) 0.0289(10) Uani 1 1 d . . .
C21 C 0.8960(5) -0.4166(5) 0.7960(6) 0.0555(16) Uani 1 1 d . . .
H21A H 0.8911 -0.5018 0.8347 0.067 Uiso 1 1 calc R . .
H21B H 0.9577 -0.3941 0.8433 0.067 Uiso 1 1 calc R . .
H21C H 0.9270 -0.4099 0.7152 0.067 Uiso 1 1 calc R . .
C22 C 0.6646(6) -0.3771(5) 0.7245(5) 0.0548(15) Uani 1 1 d . . .
H22A H 0.6942 -0.3785 0.6446 0.066 Uiso 1 1 calc R . .
H22B H 0.5762 -0.3217 0.7168 0.066 Uiso 1 1 calc R . .
H22C H 0.6617 -0.4607 0.7715 0.066 Uiso 1 1 calc R . .
C23 C 0.7128(6) -0.3372(5) 0.9137(5) 0.0525(15) Uani 1 1 d . . .
H23A H 0.7022 -0.4204 0.9531 0.063 Uiso 1 1 calc R . .
H23B H 0.6276 -0.2770 0.9073 0.063 Uiso 1 1 calc R . .
H23C H 0.7775 -0.3180 0.9610 0.063 Uiso 1 1 calc R . .
C24 C 0.9926(4) 0.1797(4) 0.5243(4) 0.0305(10) Uani 1 1 d . . .
H24A H 0.9655 0.2343 0.4430 0.037 Uiso 1 1 calc R . .
H24B H 1.0037 0.0937 0.5247 0.037 Uiso 1 1 calc R . .
H24C H 1.0765 0.1908 0.5505 0.037 Uiso 1 1 calc R . .
C25 C 0.8679(5) 0.3438(4) 0.5993(4) 0.0344(11) Uani 1 1 d . . .
H25A H 0.9508 0.3598 0.6216 0.041 Uiso 1 1 calc R . .
H25B H 0.8004 0.3651 0.6540 0.041 Uiso 1 1 calc R . .
H25C H 0.8381 0.3941 0.5170 0.041 Uiso 1 1 calc R . .
C31 C 0.2908(5) 0.3234(4) 0.6607(5) 0.0420(12) Uani 1 1 d . . .
H31 H 0.2701 0.2542 0.6446 0.050 Uiso 1 1 calc . . .
C32 C 0.4020(5) 0.3603(6) 0.6170(5) 0.0503(14) Uani 1 1 d . . .
H32 H 0.4574 0.3174 0.5694 0.060 Uiso 1 1 calc . . .
C33 C 0.4333(5) 0.4596(6) 0.6421(4) 0.0495(15) Uani 1 1 d . . .
H33 H 0.5105 0.4846 0.6123 0.059 Uiso 1 1 calc . . .
C34 C 0.3529(5) 0.5221(5) 0.7101(5) 0.0461(14) Uani 1 1 d . . .
H34 H 0.3743 0.5903 0.7278 0.055 Uiso 1 1 calc . . .
C35 C 0.2414(5) 0.4857(5) 0.7527(5) 0.0415(12) Uani 1 1 d . . .
H35 H 0.1854 0.5289 0.7997 0.050 Uiso 1 1 calc . . .
C36 C 0.2105(5) 0.3868(5) 0.7274(4) 0.0400(12) Uani 1 1 d . . .
H36 H 0.1328 0.3625 0.7565 0.048 Uiso 1 1 calc . . .

loop_
_atom_site_aniso_label
_atom_site_aniso_U_11
_atom_site_aniso_U_22
_atom_site_aniso_U_33
_atom_site_aniso_U_23
_atom_site_aniso_U_13
_atom_site_aniso_U_12
Mo1 0.02126(19) 0.02225(19) 0.01593(18) -0.00406(13) 0.00111(13) -0.00373(13)
Al1 0.0202(6) 0.0192(6) 0.0143(6) -0.0027(5) -0.0005(5) -0.0047(5)
N1 0.0247(18) 0.0194(17) 0.0186(17) -0.0046(13) 0.0034(14) -0.0039(14)
C1 0.025(2) 0.019(2) 0.0139(19) -0.0010(15) 0.0046(16) -0.0042(16)
C2 0.024(2) 0.028(2) 0.016(2) 0.0004(16) -0.0020(16) -0.0017(18)
C3 0.024(2) 0.025(2) 0.024(2) 0.0084(18) 0.0006(18) 0.0095(18)
C4 0.041(3) 0.020(2) 0.038(3) -0.0038(19) 0.016(2) -0.001(2)
C5 0.048(3) 0.027(2) 0.035(3) -0.016(2) 0.016(2) -0.017(2)
C6 0.030(2) 0.027(2) 0.022(2) -0.0113(17) 0.0102(17) -0.0139(18)
C7 0.024(2) 0.020(2) 0.0145(19) 0.0012(15) -0.0019(16) -0.0038(16)
C8 0.026(2) 0.020(2) 0.026(2) -0.0010(17) -0.0035(17) -0.0056(17)
C9 0.032(2) 0.030(2) 0.035(3) 0.004(2) -0.010(2) -0.016(2)
C10 0.020(2) 0.038(3) 0.032(2) 0.007(2) 0.0001(19) -0.0065(19)
C11 0.027(2) 0.043(3) 0.016(2) -0.0024(19) 0.0084(18) 0.008(2)
C12 0.025(2) 0.041(3) 0.0114(19) -0.0025(17) 0.0008(16) 0.0016(19)
C13 0.0173(19) 0.026(2) 0.0149(19) -0.0054(16) -0.0008(15) 0.0015(16)
C14 0.019(2) 0.026(2) 0.020(2) -0.0044(16) -0.0055(16) -0.0039(17)
C15 0.020(2) 0.029(2) 0.023(2) -0.0129(17) 0.0078(16) -0.0082(17)
C16 0.025(2) 0.039(3) 0.025(2) -0.0156(19) 0.0011(17) -0.0122(19)
C17 0.025(2) 0.044(3) 0.015(2) -0.0065(18) -0.0046(17) -0.006(2)
C18 0.023(2) 0.025(2) 0.0171(19) -0.0047(16) -0.0002(16) -0.0062(17)
C19 0.023(2) 0.034(2) 0.0147(19) -0.0031(17) -0.0031(16) -0.0040(18)
C20 0.032(2) 0.026(2) 0.039(3) -0.0219(19) 0.015(2) -0.0140(19)
C21 0.038(3) 0.036(3) 0.091(5) -0.020(3) 0.024(3) -0.005(2)
C22 0.061(4) 0.043(3) 0.066(4) -0.012(3) -0.008(3) -0.029(3)
C23 0.078(4) 0.038(3) 0.047(3) -0.009(2) 0.021(3) -0.030(3)
C24 0.027(2) 0.038(3) 0.022(2) -0.0022(18) 0.0040(18) -0.0056(19)
C25 0.049(3) 0.020(2) 0.028(2) 0.0013(18) -0.008(2) -0.005(2)
C31 0.044(3) 0.033(3) 0.044(3) -0.006(2) -0.004(2) -0.007(2)
C32 0.031(3) 0.074(4) 0.040(3) -0.021(3) -0.005(2) 0.003(3)
C33 0.032(3) 0.082(4) 0.029(3) 0.001(3) -0.003(2) -0.024(3)
C34 0.045(3) 0.051(3) 0.037(3) 0.002(2) -0.016(2) -0.020(3)
C35 0.032(3) 0.047(3) 0.044(3) -0.016(2) -0.002(2) -0.004(2)
C36 0.033(3) 0.047(3) 0.040(3) -0.006(2) 0.005(2) -0.019(2)

loop_
_atom_type_symbol
_atom_type_description
_atom_type_scat_dispersion_real
_atom_type_scat_dispersion_imag
_atom_type_scat_source
C C 0.0033 0.0016 'International Tables Vol C Tables 4.2.6.8 and 6.1.1.4'
H H 0.0000 0.0000 'International Tables Vol C Tables 4.2.6.8 and 6.1.1.4'
Al Al 0.0645 0.0514 'International Tables Vol C Tables 4.2.6.8 and 6.1.1.4'
Mo Mo -1.6832 0.6857 'International Tables Vol C Tables 4.2.6.8 and 6.1.1.4'
N N 0.0061 0.0033 'International Tables Vol C Tables 4.2.6.8 and 6.1.1.4'

loop_
_geom_angle_atom_site_label_1
_geom_angle_atom_site_label_2
_geom_angle_atom_site_label_3
_geom_angle
_geom_angle_site_symmetry_1
_geom_angle_site_symmetry_3
_geom_angle_publ_flag
C2 Mo1 C5 76.86(16) . . ?
C2 Mo1 C4 65.28(16) . . ?
C5 Mo1 C4 36.53(17) . . ?
C2 Mo1 C12 177.26(15) . 2_757 ?
C5 Mo1 C12 103.39(17) . 2_757 ?
C4 Mo1 C12 116.54(17) . 2_757 ?
C2 Mo1 C8 114.22(15) . 2_757 ?
C5 Mo1 C8 148.87(17) . 2_757 ?
C4 Mo1 C8 174.55(17) . 2_757 ?
C12 Mo1 C8 64.18(16) 2_757 2_757 ?
C2 Mo1 C3 36.14(15) . . ?
C5 Mo1 C3 65.12(18) . . ?
C4 Mo1 C3 36.19(17) . . ?
C12 Mo1 C3 146.44(16) 2_757 . ?
C8 Mo1 C3 140.62(17) 2_757 . ?
C2 Mo1 C11 146.19(15) . 2_757 ?
C5 Mo1 C11 111.84(17) . 2_757 ?
C4 Mo1 C11 101.50(16) . 2_757 ?
C12 Mo1 C11 36.31(14) 2_757 2_757 ?
C8 Mo1 C11 75.92(16) 2_757 2_757 ?
C3 Mo1 C11 115.81(15) . 2_757 ?
C2 Mo1 C9 103.89(16) . 2_757 ?
C5 Mo1 C9 174.17(18) . 2_757 ?
C4 Mo1 C9 138.43(17) . 2_757 ?
C12 Mo1 C9 76.15(17) 2_757 2_757 ?
C8 Mo1 C9 36.13(15) 2_757 2_757 ?
C3 Mo1 C9 112.02(17) . 2_757 ?
C11 Mo1 C9 64.30(18) 2_757 2_757 ?
C2 Mo1 C6 64.22(15) . . ?
C5 Mo1 C6 36.23(15) . . ?
C4 Mo1 C6 65.07(16) . . ?
C12 Mo1 C6 114.36(16) 2_757 . ?
C8 Mo1 C6 119.95(15) 2_757 . ?
C3 Mo1 C6 75.95(16) . . ?
C11 Mo1 C6 140.94(17) 2_757 . ?
C9 Mo1 C6 149.28(17) 2_757 . ?
C2 Mo1 C10 116.61(16) . 2_757 ?
C5 Mo1 C10 138.81(17) . 2_757 ?
C4 Mo1 C10 110.50(16) . 2_757 ?
C12 Mo1 C10 65.03(16) 2_757 2_757 ?
C8 Mo1 C10 64.57(16) 2_757 2_757 ?
C3 Mo1 C10 101.84(15) . 2_757 ?
C11 Mo1 C10 36.01(17) 2_757 2_757 ?
C9 Mo1 C10 35.67(17) 2_757 2_757 ?
C6 Mo1 C10 175.03(17) . 2_757 ?
C2 Mo1 C7 141.06(15) . 2_757 ?
C5 Mo1 C7 117.31(16) . 2_757 ?
C4 Mo1 C7 147.07(17) . 2_757 ?
C12 Mo1 C7 36.42(14) 2_757 2_757 ?
C8 Mo1 C7 36.25(14) 2_757 2_757 ?
C3 Mo1 C7 176.64(17) . 2_757 ?
C11 Mo1 C7 65.89(14) 2_757 2_757 ?
C9 Mo1 C7 65.79(15) 2_757 2_757 ?
C6 Mo1 C7 104.61(14) . 2_757 ?
C10 Mo1 C7 77.86(14) 2_757 2_757 ?
C2 Mo1 C1 36.51(14) . . ?
C5 Mo1 C1 65.98(15) . . ?
C4 Mo1 C1 78.15(15) . . ?
C12 Mo1 C1 141.06(14) 2_757 . ?
C8 Mo1 C1 104.71(14) 2_757 . ?
C3 Mo1 C1 65.76(14) . . ?
C11 Mo1 C1 176.79(17) 2_757 . ?
C9 Mo1 C1 118.07(16) 2_757 . ?
C6 Mo1 C1 36.04(14) . . ?
C10 Mo1 C1 147.12(17) 2_757 . ?
C7 Mo1 C1 112.69(14) 2_757 . ?
C7 Al1 C1 120.49(18) . . ?
C7 Al1 C13 120.80(17) . . ?
C1 Al1 C13 112.83(17) . . ?
C7 Al1 N1 106.47(15) . . ?
C1 Al1 N1 101.73(15) . . ?
C13 Al1 N1 85.06(15) . . ?
C24 N1 C25 108.8(3) . . ?
C24 N1 C19 109.1(3) . . ?
C25 N1 C19 109.7(3) . . ?
C24 N1 Al1 111.6(2) . . ?
C25 N1 Al1 114.3(3) . . ?
C19 N1 Al1 103.3(2) . . ?
C6 C1 C2 114.6(4) . . ?
C6 C1 Al1 125.9(3) . . ?
C2 C1 Al1 119.5(3) . . ?
C6 C1 Mo1 69.9(2) . . ?
C2 C1 Mo1 69.1(2) . . ?
Al1 C1 Mo1 131.35(19) . . ?
C3 C2 C1 122.9(4) . . ?
C3 C2 Mo1 72.5(2) . . ?
C1 C2 Mo1 74.4(2) . . ?
C3 C2 H2 118.5 . . ?
C1 C2 H2 118.5 . . ?
Mo1 C2 H2 126.6 . . ?
C2 C3 C4 120.1(4) . . ?
C2 C3 Mo1 71.4(2) . . ?
C4 C3 Mo1 71.6(2) . . ?
C2 C3 H3 119.9 . . ?
C4 C3 H3 119.9 . . ?
Mo1 C3 H3 129.5 . . ?
C3 C4 C5 119.3(4) . . ?
C3 C4 Mo1 72.3(2) . . ?
C5 C4 Mo1 71.6(2) . . ?
C3 C4 H4 120.4 . . ?
C5 C4 H4 120.4 . . ?
Mo1 C4 H4 127.9 . . ?
C6 C5 C4 119.4(4) . . ?
C6 C5 Mo1 72.5(2) . . ?
C4 C5 Mo1 71.9(2) . . ?
C6 C5 H5 120.3 . . ?
C4 C5 H5 120.3 . . ?
Mo1 C5 H5 127.3 . . ?
C5 C6 C1 123.6(4) . . ?
C5 C6 Mo1 71.3(2) . . ?
C1 C6 Mo1 74.0(2) . . ?
C5 C6 H6 118.2 . . ?
C1 C6 H6 118.2 . . ?
Mo1 C6 H6 129.1 . . ?
C8 C7 C12 114.5(4) . . ?
C8 C7 Al1 125.7(3) . . ?
C12 C7 Al1 119.7(3) . . ?
C8 C7 Mo1 69.9(2) . 2_757 ?
C12 C7 Mo1 69.6(2) . 2_757 ?
Al1 C7 Mo1 129.38(19) . 2_757 ?
C9 C8 C7 123.2(4) . . ?
C9 C8 Mo1 72.2(2) . 2_757 ?
C7 C8 Mo1 73.9(2) . 2_757 ?
C9 C8 H8 118.4 . . ?
C7 C8 H8 118.4 . . ?
Mo1 C8 H8 127.9 2_757 . ?
C10 C9 C8 120.1(4) . . ?
C10 C9 Mo1 72.3(3) . 2_757 ?
C8 C9 Mo1 71.7(2) . 2_757 ?
C10 C9 H9 120.0 . . ?
C8 C9 H9 120.0 . . ?
Mo1 C9 H9 128.2 2_757 . ?
C9 C10 C11 119.6(4) . . ?
C9 C10 Mo1 72.1(2) . 2_757 ?
C11 C10 Mo1 71.9(2) . 2_757 ?
C9 C10 H10 120.2 . . ?
C11 C10 H10 120.2 . . ?
Mo1 C10 H10 128.0 2_757 . ?
C10 C11 C12 119.9(4) . . ?
C10 C11 Mo1 72.1(2) . 2_757 ?
C12 C11 Mo1 71.5(2) . 2_757 ?
C10 C11 H11 120.1 . . ?
C12 C11 H11 120.1 . . ?
Mo1 C11 H11 128.6 2_757 . ?
C11 C12 C7 122.7(4) . . ?
C11 C12 Mo1 72.2(2) . 2_757 ?
C7 C12 Mo1 74.0(2) . 2_757 ?
C11 C12 H12 118.6 . . ?
C7 C12 H12 118.6 . . ?
Mo1 C12 H12 127.3 2_757 . ?
C14 C13 C18 117.2(4) . . ?
C14 C13 Al1 132.4(3) . . ?
C18 C13 Al1 110.2(3) . . ?
C15 C14 C13 123.3(4) . . ?
C15 C14 H14 118.3 . . ?
C13 C14 H14 118.3 . . ?
C14 C15 C16 117.4(4) . . ?
C14 C15 C20 119.2(4) . . ?
C16 C15 C20 123.4(4) . . ?
C17 C16 C15 121.3(4) . . ?
C17 C16 H16 119.4 . . ?
C15 C16 H16 119.4 . . ?
C16 C17 C18 119.7(4) . . ?
C16 C17 H17 120.1 . . ?
C18 C17 H17 120.1 . . ?
C17 C18 C13 121.0(4) . . ?
C17 C18 C19 121.0(3) . . ?
C13 C18 C19 117.9(4) . . ?
N1 C19 C18 110.4(3) . . ?
N1 C19 H19A 109.6 . . ?
C18 C19 H19A 109.6 . . ?
N1 C19 H19B 109.6 . . ?
C18 C19 H19B 109.6 . . ?
H19A C19 H19B 108.1 . . ?
C21 C20 C23 110.3(4) . . ?
C21 C20 C22 108.0(4) . . ?
C23 C20 C22 106.6(4) . . ?
C21 C20 C15 111.2(4) . . ?
C23 C20 C15 108.2(3) . . ?
C22 C20 C15 112.4(4) . . ?
C20 C21 H21A 109.5 . . ?
C20 C21 H21B 109.5 . . ?
H21A C21 H21B 109.5 . . ?
C20 C21 H21C 109.5 . . ?
H21A C21 H21C 109.5 . . ?
H21B C21 H21C 109.5 . . ?
C20 C22 H22A 109.5 . . ?
C20 C22 H22B 109.5 . . ?
H22A C22 H22B 109.5 . . ?
C20 C22 H22C 109.5 . . ?
H22A C22 H22C 109.5 . . ?
H22B C22 H22C 109.5 . . ?
C20 C23 H23A 109.5 . . ?
C20 C23 H23B 109.5 . . ?
H23A C23 H23B 109.5 . . ?
C20 C23 H23C 109.5 . . ?
H23A C23 H23C 109.5 . . ?
H23B C23 H23C 109.5 . . ?
N1 C24 H24A 109.5 . . ?
N1 C24 H24B 109.5 . . ?
H24A C24 H24B 109.5 . . ?
N1 C24 H24C 109.5 . . ?
H24A C24 H24C 109.5 . . ?
H24B C24 H24C 109.5 . . ?
N1 C25 H25A 109.5 . . ?
N1 C25 H25B 109.5 . . ?
H25A C25 H25B 109.5 . . ?
N1 C25 H25C 109.5 . . ?
H25A C25 H25C 109.5 . . ?
H25B C25 H25C 109.5 . . ?
C36 C31 C32 119.5(5) . . ?
C36 C31 H31 120.2 . . ?
C32 C31 H31 120.2 . . ?
C31 C32 C33 120.2(5) . . ?
C31 C32 H32 119.9 . . ?
C33 C32 H32 119.9 . . ?
C34 C33 C32 119.9(5) . . ?
C34 C33 H33 120.0 . . ?
C32 C33 H33 120.1 . . ?
C33 C34 C35 119.8(5) . . ?
C33 C34 H34 120.1 . . ?
C35 C34 H34 120.1 . . ?
C34 C35 C36 120.1(5) . . ?
C34 C35 H35 119.9 . . ?
C36 C35 H35 119.9 . . ?
C31 C36 C35 120.4(5) . . ?
C31 C36 H36 119.8 . . ?
C35 C36 H36 119.8 . . ?

loop_
_geom_bond_atom_site_label_1
_geom_bond_atom_site_label_2
_geom_bond_distance
_geom_bond_site_symmetry_2
_geom_bond_publ_flag
Mo1 C2 2.262(4) . ?
Mo1 C5 2.263(4) . ?
Mo1 C4 2.267(4) . ?
Mo1 C12 2.268(4) 2_757 ?
Mo1 C8 2.273(4) 2_757 ?
Mo1 C3 2.276(4) . ?
Mo1 C11 2.278(4) 2_757 ?
Mo1 C9 2.279(4) 2_757 ?
Mo1 C6 2.279(4) . ?
Mo1 C10 2.281(4) 2_757 ?
Mo1 C7 2.326(4) 2_757 ?
Mo1 C1 2.333(4) . ?
Al1 C7 1.968(4) . ?
Al1 C1 1.968(4) . ?
Al1 C13 1.981(4) . ?
Al1 N1 2.096(3) . ?
N1 C24 1.482(5) . ?
N1 C25 1.490(5) . ?
N1 C19 1.494(5) . ?
C1 C6 1.428(6) . ?
C1 C2 1.441(5) . ?
C2 C3 1.408(6) . ?
C2 H2 0.9500 . ?
C3 C4 1.411(7) . ?
C3 H3 0.9500 . ?
C4 C5 1.420(6) . ?
C4 H4 0.9500 . ?
C5 C6 1.412(6) . ?
C5 H5 0.9500 . ?
C6 H6 0.9500 . ?
C7 C8 1.431(6) . ?
C7 C12 1.436(6) . ?
C7 Mo1 2.326(4) 2_757 ?
C8 C9 1.411(6) . ?
C8 Mo1 2.273(4) 2_757 ?
C8 H8 0.9500 . ?
C9 C10 1.397(7) . ?
C9 Mo1 2.279(4) 2_757 ?
C9 H9 0.9500 . ?
C10 C11 1.409(7) . ?
C10 Mo1 2.281(4) 2_757 ?
C10 H10 0.9500 . ?
C11 C12 1.416(6) . ?
C11 Mo1 2.278(4) 2_757 ?
C11 H11 0.9500 . ?
C12 Mo1 2.268(4) 2_757 ?
C12 H12 0.9500 . ?
C13 C14 1.397(6) . ?
C13 C18 1.400(5) . ?
C14 C15 1.391(5) . ?
C14 H14 0.9500 . ?
C15 C16 1.394(6) . ?
C15 C20 1.537(6) . ?
C16 C17 1.389(6) . ?
C16 H16 0.9500 . ?
C17 C18 1.392(6) . ?
C17 H17 0.9500 . ?
C18 C19 1.513(6) . ?
C19 H19A 0.9900 . ?
C19 H19B 0.9900 . ?
C20 C21 1.501(6) . ?
C20 C23 1.533(6) . ?
C20 C22 1.536(6) . ?
C21 H21A 0.9800 . ?
C21 H21B 0.9800 . ?
C21 H21C 0.9800 . ?
C22 H22A 0.9800 . ?
C22 H22B 0.9800 . ?
C22 H22C 0.9800 . ?
C23 H23A 0.9800 . ?
C23 H23B 0.9800 . ?
C23 H23C 0.9800 . ?
C24 H24A 0.9800 . ?
C24 H24B 0.9800 . ?
C24 H24C 0.9800 . ?
C25 H25A 0.9800 . ?
C25 H25B 0.9800 . ?
C25 H25C 0.9800 . ?
C31 C36 1.366(7) . ?
C31 C32 1.376(7) . ?
C31 H31 0.9500 . ?
C32 C33 1.380(8) . ?
C32 H32 0.9500 . ?
C33 C34 1.371(8) . ?
C33 H33 0.9500 . ?
C34 C35 1.373(7) . ?
C34 H34 0.9500 . ?
C35 C36 1.375(7) . ?
C35 H35 0.9500 . ?
C36 H36 0.9500 . ?

loop_
_geom_torsion_atom_site_label_1
_geom_torsion_atom_site_label_2
_geom_torsion_atom_site_label_3
_geom_torsion_atom_site_label_4
_geom_torsion
_geom_torsion_site_symmetry_1
_geom_torsion_site_symmetry_2
_geom_torsion_site_symmetry_3
_geom_torsion_site_symmetry_4
_geom_torsion_publ_flag
C7 Al1 N1 C24 34.6(3) . . . . ?
C1 Al1 N1 C24 161.6(3) . . . . ?
C13 Al1 N1 C24 -86.1(3) . . . . ?
C7 Al1 N1 C25 -89.3(3) . . . . ?
C1 Al1 N1 C25 37.7(3) . . . . ?
C13 Al1 N1 C25 150.0(3) . . . . ?
C7 Al1 N1 C19 151.6(2) . . . . ?
C1 Al1 N1 C19 -81.4(3) . . . . ?
C13 Al1 N1 C19 30.9(2) . . . . ?
C7 Al1 C1 C6 4.6(4) . . . . ?
C13 Al1 C1 C6 157.7(3) . . . . ?
N1 Al1 C1 C6 -112.7(3) . . . . ?
C7 Al1 C1 C2 -176.8(3) . . . . ?
C13 Al1 C1 C2 -23.6(3) . . . . ?
N1 Al1 C1 C2 65.9(3) . . . . ?
C7 Al1 C1 Mo1 -89.6(3) . . . . ?
C13 Al1 C1 Mo1 63.6(3) . . . . ?
N1 Al1 C1 Mo1 153.2(2) . . . . ?
C2 Mo1 C1 C6 127.9(3) . . . . ?
C5 Mo1 C1 C6 27.3(2) . . . . ?
C4 Mo1 C1 C6 63.7(3) . . . . ?
C12 Mo1 C1 C6 -54.2(3) 2_757 . . . ?
C8 Mo1 C1 C6 -121.1(2) 2_757 . . . ?
C3 Mo1 C1 C6 99.6(3) . . . . ?
C9 Mo1 C1 C6 -157.4(2) 2_757 . . . ?
C10 Mo1 C1 C6 173.2(3) 2_757 . . . ?
C7 Mo1 C1 C6 -83.7(3) 2_757 . . . ?
C5 Mo1 C1 C2 -100.6(3) . . . . ?
C4 Mo1 C1 C2 -64.2(3) . . . . ?
C12 Mo1 C1 C2 177.9(3) 2_757 . . . ?
C8 Mo1 C1 C2 111.0(2) 2_757 . . . ?
C3 Mo1 C1 C2 -28.3(2) . . . . ?
C9 Mo1 C1 C2 74.7(3) 2_757 . . . ?
C6 Mo1 C1 C2 -127.9(3) . . . . ?
C10 Mo1 C1 C2 45.3(4) 2_757 . . . ?
C7 Mo1 C1 C2 148.4(2) 2_757 . . . ?
C2 Mo1 C1 Al1 -111.5(4) . . . . ?
C5 Mo1 C1 Al1 147.9(3) . . . . ?
C4 Mo1 C1 Al1 -175.7(3) . . . . ?
C12 Mo1 C1 Al1 66.4(4) 2_757 . . . ?
C8 Mo1 C1 Al1 -0.5(3) 2_757 . . . ?
C3 Mo1 C1 Al1 -139.8(3) . . . . ?
C9 Mo1 C1 Al1 -36.8(3) 2_757 . . . ?
C6 Mo1 C1 Al1 120.6(4) . . . . ?
C10 Mo1 C1 Al1 -66.2(4) 2_757 . . . ?
C7 Mo1 C1 Al1 36.9(3) 2_757 . . . ?
C6 C1 C2 C3 1.8(5) . . . . ?
Al1 C1 C2 C3 -177.0(3) . . . . ?
Mo1 C1 C2 C3 56.4(3) . . . . ?
C6 C1 C2 Mo1 -54.6(3) . . . . ?
Al1 C1 C2 Mo1 126.6(2) . . . . ?
C5 Mo1 C2 C3 -65.6(3) . . . . ?
C4 Mo1 C2 C3 -28.8(3) . . . . ?
C8 Mo1 C2 C3 145.2(3) 2_757 . . . ?
C11 Mo1 C2 C3 44.1(4) 2_757 . . . ?
C9 Mo1 C2 C3 108.4(3) 2_757 . . . ?
C6 Mo1 C2 C3 -101.8(3) . . . . ?
C10 Mo1 C2 C3 72.7(3) 2_757 . . . ?
C7 Mo1 C2 C3 177.0(3) 2_757 . . . ?
C1 Mo1 C2 C3 -132.8(4) . . . . ?
C5 Mo1 C2 C1 67.2(2) . . . . ?
C4 Mo1 C2 C1 104.0(3) . . . . ?
C8 Mo1 C2 C1 -82.0(3) 2_757 . . . ?
C3 Mo1 C2 C1 132.8(4) . . . . ?
C11 Mo1 C2 C1 177.0(3) 2_757 . . . ?
C9 Mo1 C2 C1 -118.7(2) 2_757 . . . ?
C6 Mo1 C2 C1 31.0(2) . . . . ?
C10 Mo1 C2 C1 -154.4(2) 2_757 . . . ?
C7 Mo1 C2 C1 -50.2(3) 2_757 . . . ?
C1 C2 C3 C4 -2.8(6) . . . . ?
Mo1 C2 C3 C4 54.5(3) . . . . ?
C1 C2 C3 Mo1 -57.3(3) . . . . ?
C5 Mo1 C3 C2 102.1(3) . . . . ?
C4 Mo1 C3 C2 132.1(4) . . . . ?
C12 Mo1 C3 C2 178.4(3) 2_757 . . . ?
C8 Mo1 C3 C2 -55.1(4) 2_757 . . . ?
C11 Mo1 C3 C2 -154.5(3) 2_757 . . . ?
C9 Mo1 C3 C2 -83.4(3) 2_757 . . . ?
C6 Mo1 C3 C2 65.3(3) . . . . ?
C10 Mo1 C3 C2 -119.3(3) 2_757 . . . ?
C1 Mo1 C3 C2 28.6(2) . . . . ?
C2 Mo1 C3 C4 -132.1(4) . . . . ?
C5 Mo1 C3 C4 -30.0(2) . . . . ?
C12 Mo1 C3 C4 46.3(4) 2_757 . . . ?
C8 Mo1 C3 C4 172.8(3) 2_757 . . . ?
C11 Mo1 C3 C4 73.4(3) 2_757 . . . ?
C9 Mo1 C3 C4 144.5(3) 2_757 . . . ?
C6 Mo1 C3 C4 -66.8(3) . . . . ?
C10 Mo1 C3 C4 108.6(3) 2_757 . . . ?
C1 Mo1 C3 C4 -103.5(3) . . . . ?
C2 C3 C4 C5 1.6(6) . . . . ?
Mo1 C3 C4 C5 56.0(4) . . . . ?
C2 C3 C4 Mo1 -54.4(3) . . . . ?
C2 Mo1 C4 C3 28.8(2) . . . . ?
C5 Mo1 C4 C3 130.4(4) . . . . ?
C12 Mo1 C4 C3 -153.5(2) 2_757 . . . ?
C11 Mo1 C4 C3 -118.3(3) 2_757 . . . ?
C9 Mo1 C4 C3 -54.3(4) 2_757 . . . ?
C6 Mo1 C4 C3 100.5(3) . . . . ?
C10 Mo1 C4 C3 -82.0(3) 2_757 . . . ?
C7 Mo1 C4 C3 178.6(3) 2_757 . . . ?
C1 Mo1 C4 C3 64.9(3) . . . . ?
C2 Mo1 C4 C5 -101.6(3) . . . . ?
C12 Mo1 C4 C5 76.1(3) 2_757 . . . ?
C3 Mo1 C4 C5 -130.4(4) . . . . ?
C11 Mo1 C4 C5 111.3(3) 2_757 . . . ?
C9 Mo1 C4 C5 175.3(3) 2_757 . . . ?
C6 Mo1 C4 C5 -29.9(2) . . . . ?
C10 Mo1 C4 C5 147.7(3) 2_757 . . . ?
C7 Mo1 C4 C5 48.2(4) 2_757 . . . ?
C1 Mo1 C4 C5 -65.4(3) . . . . ?
C3 C4 C5 C6 0.5(6) . . . . ?
Mo1 C4 C5 C6 56.8(4) . . . . ?
C3 C4 C5 Mo1 -56.3(4) . . . . ?
C2 Mo1 C5 C6 -64.1(3) . . . . ?
C4 Mo1 C5 C6 -130.1(4) . . . . ?
C12 Mo1 C5 C6 113.1(3) 2_757 . . . ?
C8 Mo1 C5 C6 51.3(4) 2_757 . . . ?
C3 Mo1 C5 C6 -100.4(3) . . . . ?
C11 Mo1 C5 C6 150.3(2) 2_757 . . . ?
C10 Mo1 C5 C6 -179.6(3) 2_757 . . . ?
C7 Mo1 C5 C6 77.0(3) 2_757 . . . ?
C1 Mo1 C5 C6 -27.2(2) . . . . ?
C2 Mo1 C5 C4 66.0(3) . . . . ?
C12 Mo1 C5 C4 -116.8(3) 2_757 . . . ?
C8 Mo1 C5 C4 -178.6(3) 2_757 . . . ?
C3 Mo1 C5 C4 29.7(3) . . . . ?
C11 Mo1 C5 C4 -79.6(3) 2_757 . . . ?
C6 Mo1 C5 C4 130.1(4) . . . . ?
C10 Mo1 C5 C4 -49.5(4) 2_757 . . . ?
C7 Mo1 C5 C4 -152.9(3) 2_757 . . . ?
C1 Mo1 C5 C4 102.9(3) . . . . ?
C4 C5 C6 C1 -1.6(6) . . . . ?
Mo1 C5 C6 C1 55.0(4) . . . . ?
C4 C5 C6 Mo1 -56.5(4) . . . . ?
C2 C1 C6 C5 0.4(6) . . . . ?
Al1 C1 C6 C5 179.1(3) . . . . ?
Mo1 C1 C6 C5 -53.8(4) . . . . ?
C2 C1 C6 Mo1 54.2(3) . . . . ?
Al1 C1 C6 Mo1 -127.1(3) . . . . ?
C2 Mo1 C6 C5 103.4(3) . . . . ?
C4 Mo1 C6 C5 30.1(3) . . . . ?
C12 Mo1 C6 C5 -79.2(3) 2_757 . . . ?
C8 Mo1 C6 C5 -152.3(3) 2_757 . . . ?
C3 Mo1 C6 C5 66.9(3) . . . . ?
C11 Mo1 C6 C5 -46.9(4) 2_757 . . . ?
C9 Mo1 C6 C5 176.5(3) 2_757 . . . ?
C7 Mo1 C6 C5 -116.5(3) 2_757 . . . ?
C1 Mo1 C6 C5 134.8(4) . . . . ?
C2 Mo1 C6 C1 -31.4(2) . . . . ?
C5 Mo1 C6 C1 -134.8(4) . . . . ?
C4 Mo1 C6 C1 -104.7(3) . . . . ?
C12 Mo1 C6 C1 146.0(2) 2_757 . . . ?
C8 Mo1 C6 C1 72.9(3) 2_757 . . . ?
C3 Mo1 C6 C1 -68.0(2) . . . . ?
C11 Mo1 C6 C1 178.2(2) 2_757 . . . ?
C9 Mo1 C6 C1 41.7(4) 2_757 . . . ?
C7 Mo1 C6 C1 108.6(2) 2_757 . . . ?
C1 Al1 C7 C8 -4.4(4) . . . . ?
C13 Al1 C7 C8 -155.4(3) . . . . ?
N1 Al1 C7 C8 110.4(3) . . . . ?
C1 Al1 C7 C12 175.1(3) . . . . ?
C13 Al1 C7 C12 24.0(4) . . . . ?
N1 Al1 C7 C12 -70.1(3) . . . . ?
C1 Al1 C7 Mo1 88.0(3) . . . 2_757 ?
C13 Al1 C7 Mo1 -63.1(3) . . . 2_757 ?
N1 Al1 C7 Mo1 -157.2(2) . . . 2_757 ?
C12 C7 C8 C9 0.4(6) . . . . ?
Al1 C7 C8 C9 179.9(3) . . . . ?
Mo1 C7 C8 C9 55.2(3) 2_757 . . . ?
C12 C7 C8 Mo1 -54.9(3) . . . 2_757 ?
Al1 C7 C8 Mo1 124.7(3) . . . 2_757 ?
C7 C8 C9 C10 -0.2(6) . . . . ?
Mo1 C8 C9 C10 55.8(4) 2_757 . . . ?
C7 C8 C9 Mo1 -56.0(3) . . . 2_757 ?
C8 C9 C10 C11 0.4(6) . . . . ?
Mo1 C9 C10 C11 55.9(4) 2_757 . . . ?
C8 C9 C10 Mo1 -55.6(3) . . . 2_757 ?
C9 C10 C11 C12 -0.8(6) . . . . ?
Mo1 C10 C11 C12 55.2(4) 2_757 . . . ?
C9 C10 C11 Mo1 -56.0(4) . . . 2_757 ?
C10 C11 C12 C7 1.1(6) . . . . ?
Mo1 C11 C12 C7 56.6(4) 2_757 . . . ?
C10 C11 C12 Mo1 -55.5(4) . . . 2_757 ?
C8 C7 C12 C11 -0.8(6) . . . . ?
Al1 C7 C12 C11 179.7(3) . . . . ?
Mo1 C7 C12 C11 -55.8(4) 2_757 . . . ?
C8 C7 C12 Mo1 55.0(3) . . . 2_757 ?
Al1 C7 C12 Mo1 -124.5(2) . . . 2_757 ?
C7 Al1 C13 C14 61.1(4) . . . . ?
C1 Al1 C13 C14 -92.0(4) . . . . ?
N1 Al1 C13 C14 167.3(4) . . . . ?
C7 Al1 C13 C18 -124.8(3) . . . . ?
C1 Al1 C13 C18 82.1(3) . . . . ?
N1 Al1 C13 C18 -18.5(3) . . . . ?
C18 C13 C14 C15 -1.3(6) . . . . ?
Al1 C13 C14 C15 172.5(3) . . . . ?
C13 C14 C15 C16 2.4(6) . . . . ?
C13 C14 C15 C20 -176.8(4) . . . . ?
C14 C15 C16 C17 -2.1(6) . . . . ?
C20 C15 C16 C17 177.1(4) . . . . ?
C15 C16 C17 C18 0.7(7) . . . . ?
C16 C17 C18 C13 0.5(6) . . . . ?
C16 C17 C18 C19 -176.0(4) . . . . ?
C14 C13 C18 C17 -0.2(6) . . . . ?
Al1 C13 C18 C17 -175.3(3) . . . . ?
C14 C13 C18 C19 176.4(4) . . . . ?
Al1 C13 C18 C19 1.2(5) . . . . ?
C24 N1 C19 C18 82.0(4) . . . . ?
C25 N1 C19 C18 -159.0(3) . . . . ?
Al1 N1 C19 C18 -36.7(4) . . . . ?
C17 C18 C19 N1 -157.5(4) . . . . ?
C13 C18 C19 N1 25.9(5) . . . . ?
C14 C15 C20 C21 -60.3(5) . . . . ?
C16 C15 C20 C21 120.5(5) . . . . ?
C14 C15 C20 C23 61.1(5) . . . . ?
C16 C15 C20 C23 -118.1(5) . . . . ?
C14 C15 C20 C22 178.5(4) . . . . ?
C16 C15 C20 C22 -0.7(6) . . . . ?
C36 C31 C32 C33 1.1(8) . . . . ?
C31 C32 C33 C34 -0.5(8) . . . . ?
C32 C33 C34 C35 -0.2(7) . . . . ?
C33 C34 C35 C36 0.1(7) . . . . ?
C32 C31 C36 C35 -1.1(7) . . . . ?
C34 C35 C36 C31 0.5(7) . . . . ?
